data_7012620
loop_
_publ_author_name
'Francisco Montilla'
'Vitor Rosa'
'Chris Prevett'
'Teresa Avil\'es'
'Manuel Nunes da Ponte'
'Dante Masi'
'Carlo Mealli'

_publ_section_title
;
 Trimethylsilyl-substituted ligands as solubilizers of metal complexes
 in supercritical carbon dioxide
;
_journal_issue 11
_journal_name_full 'Dalton Trans.'
_journal_page_first 2170
_journal_page_last 2176
_journal_paper_doi 10.1039/b212386j
_journal_year 2003
_chemical_compound_source 'synthesis as described'
_chemical_formula_moiety 'C9 H13 CO1 I3 O1 SI1'
_chemical_formula_structural 'C9 H13 CO1 I3 O1 SI1'
_chemical_formula_sum 'C10 H13 I4 O2 S'
_chemical_formula_weight 604.91
_chemical_name_systematic
; 
? 
;
_space_group_IT_number 2
_symmetry_cell_setting triclinic
_symmetry_Int_Tables_number 2
_symmetry_space_group_name_Hall '-P 1'
_symmetry_space_group_name_H-M 'P -1'
_atom_sites_solution_hydrogens geom
_atom_sites_solution_primary direct
_atom_sites_solution_secondary difmap
_audit_creation_date 2002-02-15T12:39:51-00:00
_audit_creation_method 'WinGX routine CIF_UPDATE'
_cell_angle_alpha 88.762(8)
_cell_angle_beta 85.443(15)
_cell_angle_gamma 71.088(17)
_cell_formula_units_Z 2
_cell_length_a 6.720(3)
_cell_length_b 9.2099(11)
_cell_length_c 13.7765(10)
_cell_measurement_reflns_used 25
_cell_measurement_temperature 293(2)
_cell_measurement_theta_max 15
_cell_measurement_theta_min 7
_cell_measurement_wavelength 0.71073
_cell_volume 804.0(4)
_computing_cell_refinement 'CAD4 Express (Enraf Nonius, 1994)'
_computing_data_collection 'CAD4 Express (Enraf Nonius, 1994)'
_computing_data_reduction 'XCAD4 (Harms & Wocadlo, 1995)'
_computing_molecular_graphics 'Ortep-3 for Windows (Farrugia, 1997)'
_computing_publication_material 'WinGX publication routines (Farrugia, 1999)'
_computing_structure_refinement 'shelxl-97 (sheldrick, 1997)'
_diffrn_ambient_temperature 293(2)
_diffrn_detector 'scintillation LiI'
_diffrn_detector_dtime 1.195
_diffrn_measured_fraction_theta_full 1
_diffrn_measured_fraction_theta_max 1
_diffrn_measurement_device '\k-geometry diffractometer'
_diffrn_measurement_device_type 'Enraf Nonius CAD4'
_diffrn_measurement_method 'non-profiled omega/2theta scans'
_diffrn_orient_matrix_type
; 
x-axis points to radiation source 
the matrix is specified in reciprocal space 
;
_diffrn_orient_matrix_UB_11 0.22157E-1
_diffrn_orient_matrix_UB_12 -0.14719E-1
_diffrn_orient_matrix_UB_13 -0.72233E-1
_diffrn_orient_matrix_UB_21 -0.48616E-1
_diffrn_orient_matrix_UB_22 0.113828
_diffrn_orient_matrix_UB_23 -0.9017E-2
_diffrn_orient_matrix_UB_31 0.148436
_diffrn_orient_matrix_UB_32 0.16E-4
_diffrn_orient_matrix_UB_33 0.0019
_diffrn_radiation_monochromator graphite
_diffrn_radiation_probe x-ray
_diffrn_radiation_type mok\a
_diffrn_radiation_wavelength 0.71073
_diffrn_reflns_av_R_equivalents 0.0145
_diffrn_reflns_av_unetI/netI 0.0166
_diffrn_reflns_limit_h_max 7
_diffrn_reflns_limit_h_min -7
_diffrn_reflns_limit_k_max 10
_diffrn_reflns_limit_k_min -10
_diffrn_reflns_limit_l_max 16
_diffrn_reflns_limit_l_min 0
_diffrn_reflns_number 2943
_diffrn_reflns_theta_full 24.97
_diffrn_reflns_theta_max 24.97
_diffrn_reflns_theta_min 2.34
_diffrn_source 'Enraf Nonius FR590'
_diffrn_standards_decay_% 15
_diffrn_standards_interval_time 120
_diffrn_standards_number 2
_exptl_absorpt_coefficient_mu 6.878
_exptl_absorpt_correction_T_max 0.3023
_exptl_absorpt_correction_T_min 0.2356
_exptl_absorpt_correction_type psi-scan
_exptl_absorpt_process_details
; 
? 
;
_exptl_crystal_colour black
_exptl_crystal_density_diffrn 2.498
_exptl_crystal_density_method 'not measured'
_exptl_crystal_description prism
_exptl_crystal_F_000 550
_exptl_crystal_size_max 0.5
_exptl_crystal_size_mid 0.17
_exptl_crystal_size_min 0.16
_refine_diff_density_max 0.567
_refine_diff_density_min -1.388
_refine_diff_density_rms 0.201
_refine_ls_extinction_method none
_refine_ls_goodness_of_fit_ref 1.119
_refine_ls_hydrogen_treatment mixed
_refine_ls_matrix_type full
_refine_ls_number_parameters 147
_refine_ls_number_reflns 2816
_refine_ls_number_restraints 0
_refine_ls_restrained_S_all 1.119
_refine_ls_R_factor_all 0.0397
_refine_ls_R_factor_gt 0.0324
_refine_ls_shift/su_max 0.06
_refine_ls_shift/su_mean 0.008
_refine_ls_structure_factor_coef Fsqd
_refine_ls_weighting_details 'calc w=1/[\s^2^(fo^2^)+(0.0480p)^2^+2.0012p] where p=(fo^2^+2fc^2^)/3'
_refine_ls_weighting_scheme calc
_refine_ls_wR_factor_gt 0.0872
_refine_ls_wR_factor_ref 0.0912
_reflns_number_gt 2503
_reflns_number_total 2816
_reflns_threshold_expression >2sigma(i)
_cod_data_source_file b212386j.txt
_cod_data_source_block teresa
_cod_depositor_comments
;
The following automatic conversions were performed:
'_refine_ls_structure_factor_coef' value 'fsqd' changed to 'Fsqd'
according to '/home/saulius/struct/CIF-dictionaries/cif_core.dic'
dictionary named 'cif_core.dic' version 2.4.1 from
2010-06-29.

'_atom_site_adp_type' value 'UANI' changed to 'Uani'
according to '/home/saulius/struct/CIF-dictionaries/cif_core.dic'
dictionary named 'cif_core.dic' version 2.4.1 from 2010-06-29 (15
times).

'_atom_site_adp_type' value 'UISO' changed to 'Uiso' according to
'/home/saulius/struct/CIF-dictionaries/cif_core.dic' dictionary named
'cif_core.dic' version 2.4.1 from 2010-06-29 (13
times).

'_atom_site_calc_flag' value 'D' changed to 'd' according to
'/home/saulius/struct/CIF-dictionaries/cif_core.dic' dictionary named
'cif_core.dic' version 2.4.1 from 2010-06-29 (16
times).

'_atom_site_calc_flag' value 'CALC' changed to 'calc' according
to '/home/saulius/struct/CIF-dictionaries/cif_core.dic' dictionary named
'cif_core.dic' version 2.4.1 from 2010-06-29 (12 times).

Automatic conversion script
Id: cif_fix_enum 1527 2010-12-29 10:47:43Z saulius 
;
_cod_original_cell_volume 804.1(4)
_cod_original_formula_sum 'C9 H13 CO I3 O SI'
_cod_database_code 7012620
_exptl_absorpt_factor_mur 1.189
_exptl_absorpt_correction_t_ave 0.2688
_diffrn_standards_decay_corr_max 1.188
_diffrn_standards_decay_corr_min 1

loop_
_symmetry_equiv_pos_as_xyz
'x, y, z'
'-x, -y, -z'

loop_
_atom_site_label
_atom_site_type_symbol
_atom_site_fract_x
_atom_site_fract_y
_atom_site_fract_z
_atom_site_U_iso_or_equiv
_atom_site_adp_type
_atom_site_occupancy
_atom_site_symmetry_multiplicity
_atom_site_calc_flag
_atom_site_refinement_flags
_atom_site_disorder_assembly
_atom_site_disorder_group
CO1 CO 0.34968(11) 0.50400(8) 0.22406(5) 0.03667(19) Uani 1 1 d . . .
I1 I 0.29868(7) 0.29741(5) 0.11423(3) 0.05835(15) Uani 1 1 d . . .
I2 I 0.14974(8) 0.43115(7) 0.37385(3) 0.06768(17) Uani 1 1 d . . .
I3 I -0.20225(7) 1.07864(5) 0.03449(3) 0.05793(15) Uani 1 1 d . . .
SI1 SI 0.3626(3) 0.8428(2) 0.34698(13) 0.0458(4) Uani 1 1 d . . .
O1 O -0.0496(8) 0.7070(6) 0.1629(5) 0.0835(18) Uani 1 1 d . . .
C1 C 0.4854(8) 0.6595(7) 0.2767(4) 0.0409(12) Uani 1 1 d . . .
C2 C 0.5252(9) 0.6408(7) 0.1728(4) 0.0424(13) Uani 1 1 d . . .
H2 H 0.495(12) 0.725(9) 0.129(6) 0.07(2) Uiso 1 1 d . . .
C3 C 0.6352(9) 0.4878(8) 0.1493(5) 0.0512(15) Uani 1 1 d . . .
H3 H 0.6772 0.4479 0.0868 0.052(18) Uiso 1 1 calc R . .
C4 C 0.6716(9) 0.4046(8) 0.2359(6) 0.0596(18) Uani 1 1 d . . .
H4 H 0.7413 0.2998 0.241 0.10(3) Uiso 1 1 calc R . .
C5 C 0.5839(9) 0.5076(7) 0.3142(5) 0.0495(14) Uani 1 1 d . . .
H5 H 0.5887 0.4816 0.3798 0.034(14) Uiso 1 1 calc R . .
C6 C 0.1047(10) 0.6294(7) 0.1874(5) 0.0514(15) Uani 1 1 d . . .
C7 C 0.1390(12) 0.9699(8) 0.2834(6) 0.0653(19) Uani 1 1 d . . .
H7A H 0.0986 1.0718 0.31 0.113(12) Uiso 1 1 calc R . .
H7B H 0.0217 0.9318 0.2919 0.113(12) Uiso 1 1 calc R . .
H7C H 0.1806 0.9723 0.2152 0.113(12) Uiso 1 1 calc R . .
C8 C 0.2735(17) 0.7984(11) 0.4711(5) 0.085(3) Uani 1 1 d . . .
H8A H 0.3827 0.715 0.4972 0.113(12) Uiso 1 1 calc R . .
H8B H 0.1487 0.7698 0.4686 0.113(12) Uiso 1 1 calc R . .
H8C H 0.2428 0.8872 0.512 0.113(12) Uiso 1 1 calc R . .
C9 C 0.5717(13) 0.9320(11) 0.3477(8) 0.084(3) Uani 1 1 d . . .
H9A H 0.5167 1.0294 0.3806 0.113(12) Uiso 1 1 calc R . .
H9B H 0.6198 0.9469 0.2819 0.113(12) Uiso 1 1 calc R . .
H9C H 0.6874 0.8662 0.381 0.113(12) Uiso 1 1 calc R . .

loop_
_atom_site_aniso_label
_atom_site_aniso_U_11
_atom_site_aniso_U_22
_atom_site_aniso_U_33
_atom_site_aniso_U_23
_atom_site_aniso_U_13
_atom_site_aniso_U_12
CO1 0.0281(4) 0.0372(4) 0.0442(4) -0.0019(3) 0.0012(3) -0.0107(3)
I1 0.0564(3) 0.0598(3) 0.0628(3) -0.0201(2) 0.0086(2) -0.0260(2)
I2 0.0680(3) 0.0962(4) 0.0512(3) -0.0041(2) 0.0133(2) -0.0474(3)
I3 0.0605(3) 0.0485(2) 0.0513(3) -0.00501(18) -0.00614(19) 0.00174(19)
SI1 0.0429(9) 0.0505(9) 0.0488(9) -0.0084(7) -0.0042(7) -0.0206(7)
O1 0.043(3) 0.062(3) 0.144(6) 0.019(3) -0.025(3) -0.013(2)
C1 0.029(3) 0.049(3) 0.045(3) -0.001(2) -0.004(2) -0.013(2)
C2 0.037(3) 0.049(3) 0.047(3) 0.001(3) 0.002(2) -0.023(3)
C3 0.034(3) 0.064(4) 0.056(4) -0.011(3) 0.011(3) -0.019(3)
C4 0.030(3) 0.053(4) 0.090(5) -0.006(4) -0.008(3) -0.003(3)
C5 0.035(3) 0.056(4) 0.057(4) 0.010(3) -0.012(3) -0.014(3)
C6 0.036(3) 0.044(3) 0.076(4) -0.002(3) -0.001(3) -0.017(3)
C7 0.062(4) 0.053(4) 0.077(5) -0.006(3) -0.013(4) -0.012(3)
C8 0.126(8) 0.090(6) 0.043(4) -0.013(4) 0.006(4) -0.042(6)
C9 0.063(5) 0.087(6) 0.116(7) -0.028(5) -0.002(5) -0.043(5)

loop_
_atom_type_symbol
_atom_type_description
_atom_type_scat_dispersion_real
_atom_type_scat_dispersion_imag
_atom_type_scat_source
C C 0.0033 0.0016 'INTERNATIONAL TABLES VOL C TABLES 4.2.6.8 AND 6.1.1.4'
H H 0 0 'INTERNATIONAL TABLES VOL C TABLES 4.2.6.8 AND 6.1.1.4'
O O 0.0106 0.006 'INTERNATIONAL TABLES VOL C TABLES 4.2.6.8 AND 6.1.1.4'
SI SI 0.0817 0.0704 'INTERNATIONAL TABLES VOL C TABLES 4.2.6.8 AND 6.1.1.4'
CO CO 0.3494 0.9721 'INTERNATIONAL TABLES VOL C TABLES 4.2.6.8 AND 6.1.1.4'
I I -0.4742 1.8119 'INTERNATIONAL TABLES VOL C TABLES 4.2.6.8 AND 6.1.1.4'

loop_
_geom_angle_atom_site_label_1
_geom_angle_atom_site_label_2
_geom_angle_atom_site_label_3
_geom_angle
_geom_angle_site_symmetry_1
_geom_angle_site_symmetry_3
_geom_angle_publ_flag
C6 CO1 C3 122.5(3) . . ?
C6 CO1 C2 95.4(3) . . ?
C3 CO1 C2 39.4(3) . . ?
C6 CO1 C4 161.0(3) . . ?
C3 CO1 C4 39.5(3) . . ?
C2 CO1 C4 66.2(3) . . ?
C6 CO1 C5 138.9(3) . . ?
C3 CO1 C5 66.3(3) . . ?
C2 CO1 C5 66.3(2) . . ?
C4 CO1 C5 39.6(3) . . ?
C6 CO1 C1 101.8(3) . . ?
C3 CO1 C1 67.8(2) . . ?
C2 CO1 C1 40.4(2) . . ?
C4 CO1 C1 67.9(3) . . ?
C5 CO1 C1 40.3(2) . . ?
C6 CO1 I2 88.8(2) . . ?
C3 CO1 I2 148.4(2) . . ?
C2 CO1 I2 145.17(17) . . ?
C4 CO1 I2 109.0(2) . . ?
C5 CO1 I2 88.10(18) . . ?
C1 CO1 I2 104.89(16) . . ?
C6 CO1 I1 87.3(2) . . ?
C3 CO1 I1 91.48(19) . . ?
C2 CO1 I1 120.88(17) . . ?
C4 CO1 I1 97.7(2) . . ?
C5 CO1 I1 133.78(18) . . ?
C1 CO1 I1 159.20(16) . . ?
I2 CO1 I1 93.81(3) . . ?
C9 SI1 C8 112.2(5) . . ?
C9 SI1 C7 109.5(4) . . ?
C8 SI1 C7 110.9(4) . . ?
C9 SI1 C1 105.3(3) . . ?
C8 SI1 C1 109.1(4) . . ?
C7 SI1 C1 109.7(3) . . ?
C2 C1 C5 104.0(5) . . ?
C2 C1 SI1 127.6(4) . . ?
C5 C1 SI1 128.0(5) . . ?
C2 C1 CO1 68.6(3) . . ?
C5 C1 CO1 69.5(3) . . ?
SI1 C1 CO1 130.7(3) . . ?
C3 C2 C1 110.3(6) . . ?
C3 C2 CO1 70.3(3) . . ?
C1 C2 CO1 71.0(3) . . ?
C4 C3 C2 108.3(6) . . ?
C4 C3 CO1 70.6(4) . . ?
C2 C3 CO1 70.3(3) . . ?
C3 C4 C5 108.0(6) . . ?
C3 C4 CO1 69.9(3) . . ?
C5 C4 CO1 70.7(3) . . ?
C4 C5 C1 109.5(6) . . ?
C4 C5 CO1 69.7(4) . . ?
C1 C5 CO1 70.2(3) . . ?
O1 C6 CO1 178.8(7) . . ?

loop_
_geom_bond_atom_site_label_1
_geom_bond_atom_site_label_2
_geom_bond_distance
_geom_bond_site_symmetry_2
_geom_bond_publ_flag
CO1 C6 1.781(7) . ?
CO1 C3 2.067(6) . ?
CO1 C2 2.066(6) . ?
CO1 C4 2.076(6) . ?
CO1 C5 2.089(6) . ?
CO1 C1 2.099(6) . ?
CO1 I2 2.5686(9) . ?
CO1 I1 2.5800(9) . ?
I3 I3 2.7362(14) 2_575 ?
SI1 C9 1.844(7) . ?
SI1 C8 1.849(8) . ?
SI1 C7 1.850(7) . ?
SI1 C1 1.873(6) . ?
O1 C6 1.125(8) . ?
C1 C2 1.439(8) . ?
C1 C5 1.444(8) . ?
C2 C3 1.394(9) . ?
C3 C4 1.399(10) . ?
C4 C5 1.411(10) . ?
